data_8000248
loop_
_publ_author_name
'Ma, Suqian'
'Zhang, Jibo'
'Liu, Yingjie'
'Qian, Jingyu'
'Xu, Bin'
'Tian, Wenjing'

_publ_section_title
;
 Direct Observation of the Symmetrical and Asymmetrical Protonation States
 in Molecular Crystals.
;
_journal_issue 13
_journal_name_full 'The journal of physical chemistry letters'
_journal_page_first 3068
_journal_page_last 3072
_journal_paper_doi 10.1021/acs.jpclett.7b01454
_journal_volume 8
_journal_year 2017
_chemical_formula_moiety 'C28 H22 N2, S O4, 2(H2 O)'
_chemical_formula_sum 'C28 H26 N2 O6 S'
_chemical_formula_weight 518.57
_space_group_IT_number 2
_symmetry_cell_setting triclinic
_symmetry_space_group_name_Hall '-P 1'
_symmetry_space_group_name_H-M 'P -1'
_atom_sites_solution_hydrogens geom
_atom_sites_solution_primary direct
_atom_sites_solution_secondary difmap
_audit_creation_method SHELXL-97
_cell_angle_alpha 83.45(3)
_cell_angle_beta 77.59(3)
_cell_angle_gamma 85.73(3)
_cell_formula_units_Z 2
_cell_length_a 8.3018(17)
_cell_length_b 9.4214(19)
_cell_length_c 16.293(3)
_cell_measurement_reflns_used 6896
_cell_measurement_temperature 296(2)
_cell_measurement_theta_max 27.60
_cell_measurement_theta_min 3.06
_cell_volume 1234.8(5)
_computing_cell_refinement RAPID-AUTO
_computing_data_collection 'RAPID-AUTO (Rigaku Corporation, 1998)'
_computing_data_reduction 'CrystalStructure (Rigaku/MSC and Rigaku Corporation, 2002)'
_computing_molecular_graphics 'SHELXTL (Sheldrick, 2008)'
_computing_publication_material SHELXL-97
_computing_structure_refinement 'SHELXL-97 (Sheldrick, 2008)'
_computing_structure_solution 'SHELXS-97 (Sheldrick, 2008)'
_diffrn_ambient_temperature 296(2)
_diffrn_measured_fraction_theta_full 0.988
_diffrn_measured_fraction_theta_max 0.988
_diffrn_measurement_device_type 'Rigaku RAXIS-RAPID'
_diffrn_measurement_method '\w scans'
_diffrn_radiation_monochromator graphite
_diffrn_radiation_source 'fine-focus sealed tube'
_diffrn_radiation_type MoK\a
_diffrn_radiation_wavelength 0.71073
_diffrn_reflns_av_R_equivalents 0.0730
_diffrn_reflns_av_sigmaI/netI 0.1408
_diffrn_reflns_limit_h_max 10
_diffrn_reflns_limit_h_min -10
_diffrn_reflns_limit_k_max 11
_diffrn_reflns_limit_k_min -12
_diffrn_reflns_limit_l_max 21
_diffrn_reflns_limit_l_min -21
_diffrn_reflns_number 12125
_diffrn_reflns_theta_full 27.48
_diffrn_reflns_theta_max 27.48
_diffrn_reflns_theta_min 3.06
_exptl_absorpt_coefficient_mu 0.179
_exptl_absorpt_correction_T_max 0.9860
_exptl_absorpt_correction_T_min 0.9086
_exptl_absorpt_correction_type multi-scan
_exptl_crystal_colour yellow
_exptl_crystal_density_diffrn 1.395
_exptl_crystal_density_method 'not measured'
_exptl_crystal_description needle
_exptl_crystal_F_000 544
_exptl_crystal_size_max 0.55
_exptl_crystal_size_mid 0.15
_exptl_crystal_size_min 0.08
_refine_diff_density_max 0.289
_refine_diff_density_min -0.459
_refine_diff_density_rms 0.062
_refine_ls_extinction_method none
_refine_ls_goodness_of_fit_ref 1.013
_refine_ls_hydrogen_treatment mixed
_refine_ls_matrix_type full
_refine_ls_number_parameters 334
_refine_ls_number_reflns 5590
_refine_ls_number_restraints 8
_refine_ls_restrained_S_all 1.012
_refine_ls_R_factor_all 0.1368
_refine_ls_R_factor_gt 0.0663
_refine_ls_shift/su_max 0.000
_refine_ls_shift/su_mean 0.000
_refine_ls_structure_factor_coef Fsqd
_refine_ls_weighting_details 'calc w=1/[\s^2^(Fo^2^)+(0.0654P)^2^+0.0000P] where P=(Fo^2^+2Fc^2^)/3'
_refine_ls_weighting_scheme calc
_refine_ls_wR_factor_gt 0.1365
_refine_ls_wR_factor_ref 0.1699
_reflns_number_gt 2823
_reflns_number_total 5590
_reflns_threshold_expression >2sigma(I)
_cod_data_source_file jz7b01454_si_004.cif
_cod_data_source_block BP4VA-2H
_cod_depositor_comments 'Adding full bibliography for 8000248--8000249.cif.'
_cod_original_cell_volume 1234.8(4)
_cod_database_code 8000248

loop_
_symmetry_equiv_pos_as_xyz
'x, y, z'
'-x, -y, -z'

loop_
_atom_site_label
_atom_site_type_symbol
_atom_site_fract_x
_atom_site_fract_y
_atom_site_fract_z
_atom_site_U_iso_or_equiv
_atom_site_adp_type
_atom_site_occupancy
_atom_site_symmetry_multiplicity
_atom_site_calc_flag
_atom_site_refinement_flags
C1 C 1.0288(4) 0.6197(3) 0.8882(2) 0.0384(8) Uani 1 1 d .
H1 H 0.9456 0.6862 0.9086 0.046 Uiso 1 1 calc R
C2 C 1.0207(4) 0.5534(3) 0.8184(2) 0.0378(7) Uani 1 1 d .
H2 H 0.9311 0.5736 0.7924 0.045 Uiso 1 1 calc R
C3 C 1.1474(4) 0.4553(3) 0.78644(19) 0.0339(7) Uani 1 1 d .
C4 C 1.2757(4) 0.4268(4) 0.8294(2) 0.0415(8) Uani 1 1 d .
H4 H 1.3615 0.3615 0.8102 0.050 Uiso 1 1 calc R
C5 C 1.2774(4) 0.4940(4) 0.8998(2) 0.0442(8) Uani 1 1 d .
H5 H 1.3632 0.4732 0.9284 0.053 Uiso 1 1 calc R
C6 C 1.1472(4) 0.3843(4) 0.7105(2) 0.0405(8) Uani 1 1 d .
H6 H 1.2440 0.3351 0.6865 0.049 Uiso 1 1 calc R
C7 C 1.0190(4) 0.3856(3) 0.6737(2) 0.0406(8) Uani 1 1 d .
H7 H 0.9229 0.4341 0.6992 0.049 Uiso 1 1 calc R
C8 C 1.0112(4) 0.3191(3) 0.5971(2) 0.0361(7) Uani 1 1 d .
C9 C 0.8760(4) 0.2354(3) 0.5991(2) 0.0360(7) Uani 1 1 d .
C10 C 0.7523(4) 0.2097(4) 0.6753(2) 0.0452(9) Uani 1 1 d .
H10 H 0.7621 0.2484 0.7239 0.054 Uiso 1 1 calc R
C11 C 0.6232(5) 0.1310(4) 0.6773(2) 0.0574(11) Uani 1 1 d .
H11 H 0.5435 0.1181 0.7269 0.069 Uiso 1 1 calc R
C12 C 0.6059(5) 0.0673(5) 0.6055(2) 0.0627(12) Uani 1 1 d .
H12 H 0.5165 0.0117 0.6082 0.075 Uiso 1 1 calc R
C13 C 0.7201(5) 0.0875(4) 0.5329(2) 0.0514(10) Uani 1 1 d .
H13 H 0.7086 0.0437 0.4863 0.062 Uiso 1 1 calc R
C14 C 0.8580(4) 0.1740(3) 0.52544(19) 0.0380(8) Uani 1 1 d .
C15 C 0.9771(4) 0.1971(3) 0.44986(19) 0.0368(7) Uani 1 1 d .
C16 C 1.1126(4) 0.2810(3) 0.4472(2) 0.0384(8) Uani 1 1 d .
C17 C 1.2327(4) 0.3085(4) 0.3708(2) 0.0440(8) Uani 1 1 d .
H17 H 1.2279 0.2626 0.3239 0.053 Uiso 1 1 calc R
C18 C 1.3537(4) 0.4003(4) 0.3656(2) 0.0485(9) Uani 1 1 d .
H18 H 1.4302 0.4174 0.3151 0.058 Uiso 1 1 calc R
C19 C 1.3639(4) 0.4700(4) 0.4362(2) 0.0505(9) Uani 1 1 d .
H19 H 1.4451 0.5351 0.4315 0.061 Uiso 1 1 calc R
C20 C 1.2569(4) 0.4431(4) 0.5107(2) 0.0456(9) Uani 1 1 d .
H20 H 1.2671 0.4892 0.5568 0.055 Uiso 1 1 calc R
C21 C 1.1285(4) 0.3456(3) 0.5206(2) 0.0346(7) Uani 1 1 d .
C22 C 0.9614(4) 0.1366(3) 0.3724(2) 0.0395(8) Uani 1 1 d .
H22 H 1.0486 0.0768 0.3482 0.047 Uiso 1 1 calc R
C23 C 0.8362(4) 0.1592(3) 0.3347(2) 0.0404(8) Uani 1 1 d .
H23 H 0.7494 0.2196 0.3588 0.048 Uiso 1 1 calc R
C24 C 0.8195(4) 0.0985(3) 0.25796(19) 0.0340(7) Uani 1 1 d .
C25 C 0.6797(4) 0.1332(4) 0.2244(2) 0.0412(8) Uani 1 1 d .
H25 H 0.5978 0.1963 0.2501 0.049 Uiso 1 1 calc R
C26 C 0.6617(4) 0.0755(4) 0.1539(2) 0.0445(8) Uani 1 1 d .
H26 H 0.5678 0.0993 0.1317 0.053 Uiso 1 1 calc R
C27 C 0.9160(4) -0.0497(4) 0.1455(2) 0.0480(9) Uani 1 1 d .
H27 H 0.9964 -0.1118 0.1177 0.058 Uiso 1 1 calc R
C28 C 0.9394(4) 0.0052(4) 0.2153(2) 0.0481(9) Uani 1 1 d .
H28 H 1.0360 -0.0193 0.2349 0.058 Uiso 1 1 calc R
N1 N 1.1553(3) 0.5895(3) 0.92707(16) 0.0382(6) Uani 1 1 d D
H1N H 1.1569 0.6372 0.9720 0.057 Uiso 1 1 d RD
N2 N 0.7794(4) -0.0153(3) 0.11676(17) 0.0420(7) Uani 1 1 d D
H2N H 0.7633 -0.0540 0.0711 0.063 Uiso 1 1 d RD
O1 O 0.8227(3) 0.2629(3) 0.95038(17) 0.0589(7) Uani 1 1 d .
O2 O 0.6631(3) 0.1204(2) 0.88824(16) 0.0575(7) Uani 1 1 d .
O3 O 0.5291(3) 0.2837(3) 0.98900(14) 0.0527(7) Uani 1 1 d .
O4 O 0.6668(3) 0.3728(2) 0.84970(15) 0.0538(7) Uani 1 1 d .
O5 O 0.3734(3) 0.3335(3) 0.15949(17) 0.0655(8) Uani 1 1 d D
H5A H 0.4170 0.3172 0.1090 0.098 Uiso 1 1 d RD
H5B H 0.3566 0.4235 0.1579 0.098 Uiso 1 1 d RD
O6 O 0.7400(3) 0.8798(2) 0.97941(14) 0.0486(6) Uani 1 1 d D
H6A H 0.6589 0.8257 0.9877 0.073 Uiso 1 1 d RD
H6B H 0.7127 0.9521 0.9483 0.073 Uiso 1 1 d RD
S1 S 0.66921(10) 0.25996(9) 0.91858(5) 0.0382(2) Uani 1 1 d .

loop_
_atom_site_aniso_label
_atom_site_aniso_U_11
_atom_site_aniso_U_22
_atom_site_aniso_U_33
_atom_site_aniso_U_23
_atom_site_aniso_U_13
_atom_site_aniso_U_12
C1 0.0375(18) 0.0433(18) 0.0359(18) -0.0097(15) -0.0091(15) 0.0002(15)
C2 0.0407(18) 0.0437(18) 0.0328(17) -0.0100(14) -0.0131(14) -0.0012(15)
C3 0.0369(17) 0.0398(17) 0.0281(16) -0.0083(14) -0.0106(13) -0.0042(14)
C4 0.0381(18) 0.051(2) 0.0400(19) -0.0179(16) -0.0131(15) 0.0033(16)
C5 0.0438(19) 0.054(2) 0.040(2) -0.0096(17) -0.0202(16) 0.0018(17)
C6 0.0415(18) 0.0486(19) 0.0356(18) -0.0165(15) -0.0132(15) 0.0040(16)
C7 0.0454(19) 0.0457(19) 0.0360(18) -0.0152(15) -0.0163(15) 0.0038(16)
C8 0.0431(18) 0.0390(17) 0.0308(17) -0.0114(14) -0.0157(14) 0.0030(15)
C9 0.0436(18) 0.0387(17) 0.0285(16) -0.0081(14) -0.0114(14) -0.0012(15)
C10 0.054(2) 0.052(2) 0.0328(18) -0.0116(16) -0.0114(16) -0.0042(18)
C11 0.059(2) 0.075(3) 0.041(2) -0.0095(19) -0.0063(18) -0.022(2)
C12 0.072(3) 0.081(3) 0.039(2) -0.009(2) -0.010(2) -0.034(2)
C13 0.061(2) 0.062(2) 0.038(2) -0.0114(18) -0.0158(17) -0.020(2)
C14 0.0495(19) 0.0421(18) 0.0272(17) -0.0082(14) -0.0152(14) -0.0047(16)
C15 0.0466(19) 0.0382(17) 0.0298(17) -0.0102(14) -0.0153(15) 0.0030(15)
C16 0.0420(18) 0.0438(18) 0.0320(17) -0.0095(14) -0.0125(14) 0.0035(15)
C17 0.0447(19) 0.057(2) 0.0310(18) -0.0115(16) -0.0077(15) 0.0048(17)
C18 0.0436(19) 0.065(2) 0.0361(19) -0.0072(17) -0.0063(16) -0.0012(18)
C19 0.0409(19) 0.067(2) 0.046(2) -0.0044(19) -0.0113(17) -0.0111(18)
C20 0.046(2) 0.056(2) 0.041(2) -0.0131(17) -0.0169(16) -0.0054(17)
C21 0.0393(17) 0.0376(17) 0.0312(17) -0.0100(14) -0.0149(14) 0.0032(14)
C22 0.047(2) 0.0419(18) 0.0330(18) -0.0150(15) -0.0120(15) -0.0001(16)
C23 0.052(2) 0.0420(18) 0.0308(17) -0.0137(14) -0.0120(15) 0.0013(16)
C24 0.0394(17) 0.0339(16) 0.0304(16) -0.0063(13) -0.0110(14) 0.0028(14)
C25 0.0394(18) 0.051(2) 0.0365(19) -0.0134(16) -0.0120(15) 0.0046(16)
C26 0.0416(19) 0.057(2) 0.0379(19) -0.0086(17) -0.0145(15) 0.0020(17)
C27 0.047(2) 0.060(2) 0.041(2) -0.0243(17) -0.0135(16) 0.0114(18)
C28 0.047(2) 0.060(2) 0.046(2) -0.0220(18) -0.0251(17) 0.0138(17)
N1 0.0451(16) 0.0435(15) 0.0294(14) -0.0099(12) -0.0105(12) -0.0062(13)
N2 0.0528(17) 0.0473(16) 0.0306(15) -0.0115(13) -0.0155(13) -0.0020(14)
O1 0.0490(15) 0.0811(18) 0.0612(17) -0.0427(15) -0.0322(13) 0.0178(13)
O2 0.090(2) 0.0444(14) 0.0481(15) -0.0181(12) -0.0299(14) -0.0006(13)
O3 0.0494(14) 0.0740(17) 0.0335(13) -0.0165(12) -0.0019(11) 0.0015(13)
O4 0.0763(18) 0.0465(14) 0.0363(14) -0.0017(11) -0.0101(12) 0.0039(13)
O5 0.0780(19) 0.0632(17) 0.0518(17) -0.0136(14) -0.0076(14) 0.0131(15)
O6 0.0544(15) 0.0563(15) 0.0415(14) -0.0132(11) -0.0197(11) -0.0025(12)
S1 0.0429(5) 0.0451(5) 0.0306(4) -0.0156(4) -0.0123(3) 0.0041(4)

loop_
_atom_type_symbol
_atom_type_description
_atom_type_scat_dispersion_real
_atom_type_scat_dispersion_imag
_atom_type_scat_source
C C 0.0033 0.0016 'International Tables Vol C Tables 4.2.6.8 and 6.1.1.4'
H H 0.0000 0.0000 'International Tables Vol C Tables 4.2.6.8 and 6.1.1.4'
N N 0.0061 0.0033 'International Tables Vol C Tables 4.2.6.8 and 6.1.1.4'
S S 0.1246 0.1234 'International Tables Vol C Tables 4.2.6.8 and 6.1.1.4'
O O 0.0106 0.0060 'International Tables Vol C Tables 4.2.6.8 and 6.1.1.4'

loop_
_geom_angle_atom_site_label_1
_geom_angle_atom_site_label_2
_geom_angle_atom_site_label_3
_geom_angle
N1 C1 C2 120.6(3)
N1 C1 H1 119.7
C2 C1 H1 119.7
C1 C2 C3 120.0(3)
C1 C2 H2 120.0
C3 C2 H2 120.0
C4 C3 C2 117.3(3)
C4 C3 C6 120.5(3)
C2 C3 C6 122.2(3)
C5 C4 C3 120.7(3)
C5 C4 H4 119.6
C3 C4 H4 119.6
N1 C5 C4 120.0(3)
N1 C5 H5 120.0
C4 C5 H5 120.0
C7 C6 C3 124.8(3)
C7 C6 H6 117.6
C3 C6 H6 117.6
C6 C7 C8 127.6(3)
C6 C7 H7 116.2
C8 C7 H7 116.2
C9 C8 C21 119.6(3)
C9 C8 C7 118.5(3)
C21 C8 C7 121.8(3)
C8 C9 C14 120.9(3)
C8 C9 C10 120.9(3)
C14 C9 C10 118.2(3)
C11 C10 C9 121.1(3)
C11 C10 H10 119.5
C9 C10 H10 119.5
C10 C11 C12 121.3(3)
C10 C11 H11 119.4
C12 C11 H11 119.4
C13 C12 C11 119.6(3)
C13 C12 H12 120.2
C11 C12 H12 120.2
C12 C13 C14 122.1(3)
C12 C13 H13 118.9
C14 C13 H13 118.9
C15 C14 C9 119.6(3)
C15 C14 C13 122.7(3)
C9 C14 C13 117.7(3)
C14 C15 C16 120.0(3)
C14 C15 C22 121.0(3)
C16 C15 C22 119.1(3)
C15 C16 C17 120.9(3)
C15 C16 C21 120.5(3)
C17 C16 C21 118.5(3)
C18 C17 C16 121.2(3)
C18 C17 H17 119.4
C16 C17 H17 119.4
C17 C18 C19 120.3(3)
C17 C18 H18 119.9
C19 C18 H18 119.9
C20 C19 C18 120.7(3)
C20 C19 H19 119.7
C18 C19 H19 119.7
C19 C20 C21 121.6(3)
C19 C20 H20 119.2
C21 C20 H20 119.2
C8 C21 C20 122.8(3)
C8 C21 C16 119.5(3)
C20 C21 C16 117.5(3)
C23 C22 C15 126.1(3)
C23 C22 H22 116.9
C15 C22 H22 116.9
C22 C23 C24 126.3(3)
C22 C23 H23 116.8
C24 C23 H23 116.8
C25 C24 C28 116.8(3)
C25 C24 C23 120.0(3)
C28 C24 C23 123.2(3)
C26 C25 C24 120.5(3)
C26 C25 H25 119.8
C24 C25 H25 119.8
N2 C26 C25 119.9(3)
N2 C26 H26 120.0
C25 C26 H26 120.0
N2 C27 C28 120.3(3)
N2 C27 H27 119.9
C28 C27 H27 119.9
C27 C28 C24 120.6(3)
C27 C28 H28 119.7
C24 C28 H28 119.7
C1 N1 C5 121.5(3)
C1 N1 H1N 117.6
C5 N1 H1N 120.9
C27 N2 C26 121.9(3)
C27 N2 H2N 119.9
C26 N2 H2N 118.3
H5A O5 H5B 105.4
H6A O6 H6B 104.5
O4 S1 O2 109.76(15)
O4 S1 O3 109.98(16)
O2 S1 O3 110.73(16)
O4 S1 O1 109.71(16)
O2 S1 O1 108.93(16)
O3 S1 O1 107.69(15)

loop_
_geom_bond_atom_site_label_1
_geom_bond_atom_site_label_2
_geom_bond_distance
C1 N1 1.335(4)
C1 C2 1.375(4)
C1 H1 0.9300
C2 C3 1.400(4)
C2 H2 0.9300
C3 C4 1.390(4)
C3 C6 1.473(4)
C4 C5 1.375(5)
C4 H4 0.9300
C5 N1 1.341(4)
C5 H5 0.9300
C6 C7 1.328(4)
C6 H6 0.9300
C7 C8 1.475(4)
C7 H7 0.9300
C8 C9 1.411(4)
C8 C21 1.417(4)
C9 C14 1.430(4)
C9 C10 1.440(4)
C10 C11 1.341(5)
C10 H10 0.9300
C11 C12 1.412(5)
C11 H11 0.9300
C12 C13 1.352(5)
C12 H12 0.9300
C13 C14 1.431(4)
C13 H13 0.9300
C14 C15 1.410(4)
C15 C16 1.412(4)
C15 C22 1.477(4)
C16 C17 1.429(4)
C16 C21 1.436(4)
C17 C18 1.356(5)
C17 H17 0.9300
C18 C19 1.409(5)
C18 H18 0.9300
C19 C20 1.352(5)
C19 H19 0.9300
C20 C21 1.431(4)
C20 H20 0.9300
C22 C23 1.310(5)
C22 H22 0.9300
C23 C24 1.469(4)
C23 H23 0.9300
C24 C25 1.389(4)
C24 C28 1.399(5)
C25 C26 1.366(5)
C25 H25 0.9300
C26 N2 1.339(4)
C26 H26 0.9300
C27 N2 1.322(4)
C27 C28 1.358(5)
C27 H27 0.9300
C28 H28 0.9300
N1 H1N 0.9049
N2 H2N 0.9037
O1 S1 1.479(2)
O2 S1 1.465(2)
O3 S1 1.471(2)
O4 S1 1.458(2)
O5 H5A 0.8511
O5 H5B 0.8471
O6 H6A 0.8530
O6 H6B 0.8488

loop_
_geom_hbond_atom_site_label_D
_geom_hbond_atom_site_label_H
_geom_hbond_atom_site_label_A
_geom_hbond_distance_DH
_geom_hbond_distance_HA
_geom_hbond_distance_DA
_geom_hbond_angle_DHA
_geom_hbond_site_symmetry_A
N1 H1N O1 0.90 1.70 2.604(4) 173.8 2_767
N2 H2N O6 0.90 1.74 2.638(4) 176.4 1_544
O5 H5A O3 0.85 2.03 2.876(4) 177.5 1_554
O5 H5B O4 0.85 1.91 2.752(4) 176.3 2_666
O6 H6A O3 0.85 1.88 2.732(3) 175.8 2_667
O6 H6B O2 0.85 1.83 2.679(4) 173.7 1_565
